data_7018947
loop_
_publ_author_name
'Voloshin, Y. Z.'
'Belov, A. S.'
'Vologzhanina, A. V.'
'Aleksandrov, G. G.'
'Dolganov, A. V.'
'Novikov, V. V.'
'Varzatskii, O. A.'
'Bubnov, Y. N.'

_publ_section_title
;
 Synthesis, structure, properties and immobilization on a gold surface of
 the monoribbed-functionalized tris-dioximate cobalt(ii) clathrochelates
 and an electrocatalytic hydrogen production from H+ ions
;
_journal_issue 20
_journal_name_full 'Dalton Transactions'
_journal_page_first 6078
_journal_paper_doi 10.1039/c2dt12513g
_journal_volume 41
_journal_year 2012
_chemical_formula_moiety 'C30 H21 B2 Cl Co F2 N6 O6, 2(C H Cl3)'
_chemical_formula_sum 'C32 H23 B2 Cl7 Co F2 N6 O6'
_chemical_formula_weight 954.26
_chemical_name_systematic
;
?
;
_space_group_IT_number 14
_symmetry_cell_setting monoclinic
_symmetry_space_group_name_Hall '-P 2yn'
_symmetry_space_group_name_H-M 'P 1 21/n 1'
_atom_sites_solution_hydrogens geom
_atom_sites_solution_primary direct
_atom_sites_solution_secondary difmap
_audit_creation_method SHELXL-97
_cell_angle_alpha 90.00
_cell_angle_beta 92.809(3)
_cell_angle_gamma 90.00
_cell_formula_units_Z 4
_cell_length_a 15.485(2)
_cell_length_b 13.6509(18)
_cell_length_c 17.840(3)
_cell_measurement_reflns_used 439
_cell_measurement_temperature 100(2)
_cell_measurement_theta_max 24.97
_cell_measurement_theta_min 2.16
_cell_volume 3766.6(9)
_computing_cell_refinement 'APEX2 (Bruker, 2005)'
_computing_data_collection 'APEX2 (Bruker, 2005)'
_computing_data_reduction 'APEX2 (Bruker, 2005)'
_computing_molecular_graphics 'SHELXTL ver. 5.1 (Sheldrick, 2008)'
_computing_publication_material 'SHELXTL ver. 5.1 (Sheldrick, 2008)'
_computing_structure_refinement 'SHELXTL ver. 5.1 (Sheldrick, 2008)'
_computing_structure_solution 'SHELXTL ver. 5.1 (Sheldrick, 2008)'
_diffrn_ambient_temperature 100(2)
_diffrn_measured_fraction_theta_full 0.999
_diffrn_measured_fraction_theta_max 0.999
_diffrn_measurement_device_type 'Bruker Apex II CCD'
_diffrn_measurement_method '\w scans'
_diffrn_radiation_monochromator graphite
_diffrn_radiation_source 'fine-focus sealed tube'
_diffrn_radiation_type MoK\a
_diffrn_radiation_wavelength 0.71073
_diffrn_reflns_av_R_equivalents 0.1087
_diffrn_reflns_av_sigmaI/netI 0.1098
_diffrn_reflns_limit_h_max 19
_diffrn_reflns_limit_h_min -19
_diffrn_reflns_limit_k_max 16
_diffrn_reflns_limit_k_min -16
_diffrn_reflns_limit_l_max 22
_diffrn_reflns_limit_l_min -22
_diffrn_reflns_number 34587
_diffrn_reflns_theta_full 26.00
_diffrn_reflns_theta_max 26.00
_diffrn_reflns_theta_min 1.79
_exptl_absorpt_coefficient_mu 1.016
_exptl_absorpt_correction_T_max 0.882
_exptl_absorpt_correction_T_min 0.856
_exptl_absorpt_correction_type multi-scan
_exptl_absorpt_process_details 'SADABS (Sheldrick, 1998)'
_exptl_crystal_colour purple
_exptl_crystal_density_diffrn 1.683
_exptl_crystal_density_method 'not measured'
_exptl_crystal_description prism
_exptl_crystal_F_000 1916
_exptl_crystal_size_max 0.240
_exptl_crystal_size_mid 0.130
_exptl_crystal_size_min 0.120
_refine_diff_density_max 2.099
_refine_diff_density_min -1.458
_refine_diff_density_rms 0.131
_refine_ls_extinction_method none
_refine_ls_goodness_of_fit_ref 0.999
_refine_ls_hydrogen_treatment constr
_refine_ls_matrix_type full
_refine_ls_number_parameters 427
_refine_ls_number_reflns 7375
_refine_ls_number_restraints 0
_refine_ls_restrained_S_all 0.999
_refine_ls_R_factor_all 0.1346
_refine_ls_R_factor_gt 0.0763
_refine_ls_shift/su_max 0.001
_refine_ls_shift/su_mean 0.000
_refine_ls_structure_factor_coef Fsqd
_refine_ls_weighting_details 'calc w=1/[\s^2^(Fo^2^)+(0.0300P)^2^+35.0000P] where P=(Fo^2^+2Fc^2^)/3'
_refine_ls_weighting_scheme calc
_refine_ls_wR_factor_gt 0.1485
_refine_ls_wR_factor_ref 0.1698
_reflns_number_gt 4452
_reflns_number_total 7375
_reflns_threshold_expression I>2\s(I)
_cod_data_source_file c2dt12513g.txt
_cod_data_source_block ab112
_cod_depositor_comments
;
The following automatic conversions were performed:

'_symmetry_cell_setting' value 'Monoclinic' changed to 'monoclinic'
according to /home/saulius/struct/CIF-dictionaries/cif_core.dic
dictionary named 'cif_core.dic' version 2.4.1 from 2010-06-29.

Automatic conversion script
Id: cif_fix_values 1715 2011-07-08 13:25:40Z adriana 
;
_cod_original_sg_symbol_H-M 'P 21/n'
_cod_database_code 7018947

loop_
_symmetry_equiv_pos_as_xyz
'x, y, z'
'-x+1/2, y+1/2, -z+1/2'
'-x, -y, -z'
'x-1/2, -y-1/2, z-1/2'

loop_
_atom_site_label
_atom_site_type_symbol
_atom_site_fract_x
_atom_site_fract_y
_atom_site_fract_z
_atom_site_U_iso_or_equiv
_atom_site_adp_type
_atom_site_occupancy
_atom_site_symmetry_multiplicity
_atom_site_calc_flag
_atom_site_refinement_flags
Co1 Co 0.04537(5) 0.73664(6) 0.86969(4) 0.0108(2) Uani 1 1 d .
N1 N 0.1367(4) 0.6227(4) 0.8828(3) 0.0206(13) Uani 1 1 d .
N2 N -0.0265(4) 0.6029(4) 0.8769(3) 0.0213(13) Uani 1 1 d .
N3 N 0.1298(3) 0.8060(4) 0.9316(3) 0.0128(11) Uani 1 1 d .
N4 N -0.0212(3) 0.7717(4) 0.9520(3) 0.0146(11) Uani 1 1 d .
N5 N 0.1059(3) 0.7653(4) 0.7831(3) 0.0134(11) Uani 1 1 d .
N6 N -0.0479(3) 0.7704(4) 0.8011(3) 0.0115(11) Uani 1 1 d .
O1 O 0.2226(3) 0.6385(3) 0.8754(3) 0.0215(11) Uani 1 1 d .
O2 O -0.1137(3) 0.6013(3) 0.8828(3) 0.0223(11) Uani 1 1 d .
O3 O 0.2153(3) 0.8110(3) 0.9158(2) 0.0135(9) Uani 1 1 d .
O4 O -0.1081(3) 0.7551(3) 0.9531(2) 0.0176(10) Uani 1 1 d .
O5 O 0.1936(2) 0.7675(3) 0.7829(2) 0.0168(10) Uani 1 1 d .
O6 O -0.1331(2) 0.7590(3) 0.8165(2) 0.0147(9) Uani 1 1 d .
F1 F 0.3250(2) 0.7531(3) 0.84692(19) 0.0233(9) Uani 1 1 d .
F2 F -0.2329(2) 0.6991(3) 0.89406(19) 0.0224(9) Uani 1 1 d .
B1 B 0.2391(5) 0.7428(6) 0.8554(4) 0.0179(16) Uani 1 1 d .
B2 B -0.1465(5) 0.7031(6) 0.8862(4) 0.0162(16) Uani 1 1 d .
C1 C 0.1099(5) 0.5338(5) 0.8890(4) 0.0299(18) Uani 1 1 d .
H1A H 0.1477 0.4790 0.8916 0.036 Uiso 1 1 calc R
C2 C 0.0166(5) 0.5250(5) 0.8915(4) 0.0295(18) Uani 1 1 d .
C3 C 0.1076(4) 0.8391(5) 0.9957(3) 0.0133(13) Uani 1 1 d .
C4 C 0.0150(4) 0.8218(4) 1.0073(3) 0.0115(13) Uani 1 1 d .
C5 C 0.0620(4) 0.7966(4) 0.7235(3) 0.0113(13) Uani 1 1 d .
C6 C -0.0303(4) 0.7957(4) 0.7331(3) 0.0108(13) Uani 1 1 d .
C7 C 0.1670(3) 0.8866(3) 1.0519(2) 0.0304(8) Uani 1 1 d G
C8 C 0.2064(3) 0.9750(3) 1.03551(19) 0.0304(8) Uani 1 1 d G
H8A H 0.1969 1.0038 0.9874 0.036 Uiso 1 1 calc R
C9 C 0.2598(3) 1.0211(3) 1.0895(2) 0.0304(8) Uani 1 1 d G
H9A H 0.2868 1.0816 1.0783 0.036 Uiso 1 1 calc R
C10 C 0.2738(3) 0.9789(3) 1.1600(2) 0.0304(8) Uani 1 1 d G
H10A H 0.3103 1.0105 1.1969 0.036 Uiso 1 1 calc R
C11 C 0.2344(3) 0.8905(3) 1.17642(19) 0.0304(8) Uani 1 1 d G
H11A H 0.2439 0.8617 1.2246 0.036 Uiso 1 1 calc R
C12 C 0.1809(3) 0.8444(3) 1.1224(2) 0.0304(8) Uani 1 1 d G
H12A H 0.1540 0.7840 1.1336 0.036 Uiso 1 1 calc R
C13 C -0.0303(2) 0.8573(3) 1.07353(18) 0.0126(13) Uani 1 1 d G
C14 C -0.0131(2) 0.9506(3) 1.1018(2) 0.0153(14) Uani 1 1 d G
H14A H 0.0256 0.9925 1.0774 0.018 Uiso 1 1 calc R
C15 C -0.0524(3) 0.9824(2) 1.1658(2) 0.0214(16) Uani 1 1 d G
H15A H -0.0407 1.0461 1.1851 0.026 Uiso 1 1 calc R
C16 C -0.1091(3) 0.9210(3) 1.20152(19) 0.0232(16) Uani 1 1 d G
H16A H -0.1360 0.9427 1.2453 0.028 Uiso 1 1 calc R
C17 C -0.1263(2) 0.8277(3) 1.1732(2) 0.0200(15) Uani 1 1 d G
H17A H -0.1650 0.7858 1.1976 0.024 Uiso 1 1 calc R
C18 C -0.0869(3) 0.7959(2) 1.1092(2) 0.0164(14) Uani 1 1 d G
H18A H -0.0987 0.7322 1.0899 0.020 Uiso 1 1 calc R
C19 C 0.1026(2) 0.8326(3) 0.65521(18) 0.0124(13) Uani 1 1 d G
C20 C 0.1643(3) 0.7768(2) 0.6206(2) 0.0165(14) Uani 1 1 d G
H20A H 0.1807 0.7147 0.6406 0.020 Uiso 1 1 calc R
C21 C 0.2020(2) 0.8119(3) 0.5568(2) 0.0225(16) Uani 1 1 d G
H21A H 0.2441 0.7737 0.5331 0.027 Uiso 1 1 calc R
C22 C 0.1779(3) 0.9028(3) 0.52750(19) 0.0263(17) Uani 1 1 d G
H22A H 0.2037 0.9268 0.4839 0.032 Uiso 1 1 calc R
C23 C 0.1162(3) 0.9586(2) 0.5621(2) 0.0223(16) Uani 1 1 d G
H23A H 0.0998 1.0208 0.5421 0.027 Uiso 1 1 calc R
C24 C 0.0786(2) 0.9235(3) 0.6260(2) 0.0165(14) Uani 1 1 d G
H24A H 0.0364 0.9617 0.6496 0.020 Uiso 1 1 calc R
C25 C -0.0969(2) 0.8194(3) 0.67375(17) 0.0111(13) Uani 1 1 d G
C26 C -0.0922(2) 0.7783(3) 0.6028(2) 0.0152(14) Uani 1 1 d G
H26A H -0.0467 0.7342 0.5928 0.018 Uiso 1 1 calc R
C27 C -0.1540(3) 0.8017(3) 0.54653(16) 0.0187(15) Uani 1 1 d G
H27A H -0.1508 0.7736 0.4980 0.022 Uiso 1 1 calc R
C28 C -0.2206(2) 0.8662(3) 0.56122(19) 0.0220(16) Uani 1 1 d G
H28A H -0.2628 0.8822 0.5228 0.026 Uiso 1 1 calc R
C29 C -0.2253(2) 0.9073(3) 0.6322(2) 0.0187(15) Uani 1 1 d G
H29A H -0.2707 0.9514 0.6422 0.022 Uiso 1 1 calc R
C30 C -0.1634(2) 0.8840(3) 0.68844(16) 0.0148(14) Uani 1 1 d G
H30A H -0.1666 0.9121 0.7369 0.018 Uiso 1 1 calc R
C1S C -0.0300(6) 1.2201(7) 0.6660(5) 0.042(2) Uani 1 1 d .
H1SA H 0.0325 1.2066 0.6787 0.051 Uiso 1 1 calc R
C2S C 0.0908(5) 0.4793(7) 0.6517(5) 0.044(2) Uani 1 1 d .
H2SA H 0.0759 0.4082 0.6556 0.052 Uiso 1 1 calc R
Cl1 Cl -0.03205(15) 0.41726(15) 0.91884(12) 0.0429(5) Uani 1 1 d .
Cl2 Cl -0.03850(13) 1.27721(17) 0.57699(11) 0.0411(5) Uani 1 1 d .
Cl3 Cl -0.08556(12) 1.11036(14) 0.66741(13) 0.0382(5) Uani 1 1 d .
Cl4 Cl -0.06799(19) 1.30234(17) 0.73333(13) 0.0578(7) Uani 1 1 d .
Cl5 Cl 0.00623(15) 0.54735(16) 0.68573(14) 0.0503(6) Uani 1 1 d .
Cl6 Cl 0.1073(3) 0.5050(3) 0.56039(19) 0.1032(13) Uani 1 1 d .
Cl7 Cl 0.18351(18) 0.5017(2) 0.7100(2) 0.0935(12) Uani 1 1 d .

loop_
_atom_site_aniso_label
_atom_site_aniso_U_11
_atom_site_aniso_U_22
_atom_site_aniso_U_33
_atom_site_aniso_U_23
_atom_site_aniso_U_13
_atom_site_aniso_U_12
Co1 0.0094(4) 0.0171(5) 0.0058(4) 0.0005(4) -0.0010(3) -0.0014(4)
N1 0.022(3) 0.021(3) 0.017(3) 0.000(2) -0.012(2) 0.000(3)
N2 0.028(3) 0.023(3) 0.012(3) 0.001(2) -0.005(2) -0.003(3)
N3 0.012(3) 0.018(3) 0.008(2) 0.003(2) -0.002(2) 0.001(2)
N4 0.014(3) 0.018(3) 0.011(3) 0.003(2) -0.003(2) -0.002(2)
N5 0.009(3) 0.021(3) 0.010(2) -0.002(2) 0.001(2) -0.001(2)
N6 0.006(2) 0.020(3) 0.008(2) -0.001(2) -0.0042(19) -0.003(2)
O1 0.010(2) 0.025(3) 0.029(3) -0.003(2) -0.010(2) 0.007(2)
O2 0.017(3) 0.025(3) 0.025(3) 0.004(2) -0.004(2) -0.010(2)
O3 0.005(2) 0.025(3) 0.010(2) -0.0027(19) -0.0018(17) -0.0011(18)
O4 0.011(2) 0.031(3) 0.011(2) -0.003(2) 0.0019(17) -0.008(2)
O5 0.006(2) 0.033(3) 0.011(2) 0.001(2) -0.0005(17) 0.001(2)
O6 0.004(2) 0.028(3) 0.011(2) 0.004(2) -0.0007(16) -0.0035(19)
F1 0.0095(18) 0.043(3) 0.0175(18) -0.0077(18) -0.0039(14) 0.0070(18)
F2 0.0127(19) 0.042(3) 0.0126(18) 0.0004(17) 0.0013(15) -0.0143(18)
B1 0.015(4) 0.027(4) 0.011(3) -0.001(3) -0.002(3) 0.000(3)
B2 0.014(4) 0.024(4) 0.011(3) -0.002(3) -0.002(3) -0.006(3)
C1 0.026(4) 0.021(4) 0.042(5) -0.006(4) -0.009(4) 0.003(3)
C2 0.031(4) 0.018(4) 0.039(5) 0.005(3) -0.013(4) -0.007(3)
C3 0.015(3) 0.016(3) 0.008(3) 0.005(3) -0.005(3) 0.001(3)
C4 0.013(3) 0.014(3) 0.007(3) 0.002(2) -0.004(2) -0.001(3)
C5 0.014(3) 0.012(3) 0.007(3) -0.002(2) -0.005(2) 0.000(3)
C6 0.014(3) 0.014(3) 0.004(3) 0.001(2) 0.000(2) 0.001(3)
C7 0.0170(15) 0.049(2) 0.0255(15) -0.0169(15) 0.0012(13) -0.0034(14)
C8 0.0170(15) 0.049(2) 0.0255(15) -0.0169(15) 0.0012(13) -0.0034(14)
C9 0.0170(15) 0.049(2) 0.0255(15) -0.0169(15) 0.0012(13) -0.0034(14)
C10 0.0170(15) 0.049(2) 0.0255(15) -0.0169(15) 0.0012(13) -0.0034(14)
C11 0.0170(15) 0.049(2) 0.0255(15) -0.0169(15) 0.0012(13) -0.0034(14)
C12 0.0170(15) 0.049(2) 0.0255(15) -0.0169(15) 0.0012(13) -0.0034(14)
C13 0.008(3) 0.018(3) 0.011(3) 0.003(3) -0.003(2) 0.003(3)
C14 0.013(3) 0.019(4) 0.013(3) 0.004(3) -0.002(3) 0.002(3)
C15 0.021(4) 0.024(4) 0.019(3) -0.007(3) -0.006(3) 0.007(3)
C16 0.011(3) 0.044(5) 0.015(3) -0.011(3) -0.003(3) 0.009(3)
C17 0.014(3) 0.036(4) 0.010(3) -0.004(3) 0.001(3) -0.003(3)
C18 0.011(3) 0.024(4) 0.013(3) -0.001(3) -0.004(3) 0.000(3)
C19 0.012(3) 0.020(3) 0.005(3) 0.000(3) -0.002(2) -0.002(3)
C20 0.015(3) 0.023(4) 0.011(3) 0.000(3) 0.000(3) 0.002(3)
C21 0.018(4) 0.036(4) 0.014(3) -0.001(3) 0.006(3) 0.008(3)
C22 0.025(4) 0.036(5) 0.018(4) 0.003(3) 0.006(3) -0.007(3)
C23 0.027(4) 0.025(4) 0.015(3) 0.005(3) -0.003(3) -0.001(3)
C24 0.016(3) 0.016(3) 0.018(3) -0.002(3) 0.001(3) 0.002(3)
C25 0.007(3) 0.015(3) 0.012(3) 0.004(3) 0.000(2) -0.003(3)
C26 0.015(3) 0.023(4) 0.008(3) 0.002(3) 0.002(2) -0.003(3)
C27 0.019(4) 0.028(4) 0.010(3) 0.000(3) 0.000(3) -0.005(3)
C28 0.015(4) 0.032(4) 0.018(3) 0.009(3) -0.008(3) -0.006(3)
C29 0.011(3) 0.021(4) 0.023(4) 0.005(3) -0.001(3) 0.001(3)
C30 0.015(3) 0.018(3) 0.012(3) 0.003(3) 0.002(3) -0.003(3)
C1S 0.039(5) 0.050(6) 0.038(5) 0.006(4) -0.003(4) -0.006(4)
C2S 0.032(5) 0.038(5) 0.061(6) -0.011(4) 0.007(4) -0.007(4)
Cl1 0.0504(13) 0.0303(11) 0.0473(13) 0.0085(10) -0.0047(10) -0.0074(10)
Cl2 0.0381(11) 0.0515(13) 0.0333(10) 0.0043(10) -0.0016(9) -0.0106(10)
Cl3 0.0242(10) 0.0289(11) 0.0610(14) 0.0061(10) -0.0030(9) 0.0030(8)
Cl4 0.101(2) 0.0362(13) 0.0371(12) 0.0007(10) 0.0124(13) -0.0096(13)
Cl5 0.0410(13) 0.0348(12) 0.0760(17) -0.0014(12) 0.0126(12) 0.0031(10)
Cl6 0.152(3) 0.081(2) 0.082(2) -0.0110(18) 0.067(2) -0.027(2)
Cl7 0.0412(16) 0.084(2) 0.152(3) -0.048(2) -0.0275(18) 0.0005(15)

loop_
_atom_type_symbol
_atom_type_description
_atom_type_scat_dispersion_real
_atom_type_scat_dispersion_imag
_atom_type_scat_source
C C 0.0033 0.0016 'International Tables Vol C Tables 4.2.6.8 and 6.1.1.4'
H H 0.0000 0.0000 'International Tables Vol C Tables 4.2.6.8 and 6.1.1.4'
B B 0.0013 0.0007 'International Tables Vol C Tables 4.2.6.8 and 6.1.1.4'
N N 0.0061 0.0033 'International Tables Vol C Tables 4.2.6.8 and 6.1.1.4'
O O 0.0106 0.0060 'International Tables Vol C Tables 4.2.6.8 and 6.1.1.4'
F F 0.0171 0.0103 'International Tables Vol C Tables 4.2.6.8 and 6.1.1.4'
Cl Cl 0.1484 0.1585 'International Tables Vol C Tables 4.2.6.8 and 6.1.1.4'
Co Co 0.3494 0.9721 'International Tables Vol C Tables 4.2.6.8 and 6.1.1.4'

loop_
_geom_angle_atom_site_label_1
_geom_angle_atom_site_label_2
_geom_angle_atom_site_label_3
_geom_angle
N5 Co1 N4 153.2(2)
N5 Co1 N6 79.3(2)
N4 Co1 N6 90.7(2)
N5 Co1 N3 91.0(2)
N4 Co1 N3 79.1(2)
N6 Co1 N3 136.4(2)
N5 Co1 N1 83.4(2)
N4 Co1 N1 119.2(2)
N6 Co1 N1 137.2(2)
N3 Co1 N1 82.3(2)
N5 Co1 N2 120.4(2)
N4 Co1 N2 82.3(2)
N6 Co1 N2 82.3(2)
N3 Co1 N2 136.5(2)
N1 Co1 N2 73.3(2)
C1 N1 O1 118.5(6)
C1 N1 Co1 119.2(5)
O1 N1 Co1 121.8(4)
C2 N2 O2 118.8(6)
C2 N2 Co1 117.0(5)
O2 N2 Co1 122.6(4)
C3 N3 O3 117.9(5)
C3 N3 Co1 118.6(4)
O3 N3 Co1 123.0(4)
C4 N4 O4 117.7(5)
C4 N4 Co1 119.2(4)
O4 N4 Co1 122.8(4)
C5 N5 O5 118.0(5)
C5 N5 Co1 118.4(4)
O5 N5 Co1 123.0(4)
C6 N6 O6 117.6(5)
C6 N6 Co1 118.5(4)
O6 N6 Co1 123.5(3)
N1 O1 B1 110.7(5)
N2 O2 B2 109.4(5)
N3 O3 B1 113.3(4)
N4 O4 B2 115.1(4)
N5 O5 B1 115.1(4)
N6 O6 B2 113.8(4)
F1 B1 O5 107.8(5)
F1 B1 O3 107.3(5)
O5 B1 O3 111.6(5)
F1 B1 O1 107.8(6)
O5 B1 O1 110.3(5)
O3 B1 O1 112.0(5)
F2 B2 O2 108.0(5)
F2 B2 O6 106.7(5)
O2 B2 O6 112.7(5)
F2 B2 O4 107.2(5)
O2 B2 O4 110.8(5)
O6 B2 O4 111.1(5)
N1 C1 C2 113.9(7)
N1 C1 H1A 123.0
C2 C1 H1A 123.0
N2 C2 C1 115.8(7)
N2 C2 Cl1 122.3(6)
C1 C2 Cl1 121.7(6)
N3 C3 C4 111.7(5)
N3 C3 C7 124.8(5)
C4 C3 C7 123.5(5)
N4 C4 C3 111.3(5)
N4 C4 C13 124.7(5)
C3 C4 C13 124.0(5)
N5 C5 C6 112.2(5)
N5 C5 C19 123.6(5)
C6 C5 C19 124.2(5)
N6 C6 C5 111.4(5)
N6 C6 C25 123.7(5)
C5 C6 C25 124.8(5)
C8 C7 C12 120.0
C8 C7 C3 120.2(4)
C12 C7 C3 119.7(4)
C9 C8 C7 120.0
C9 C8 H8A 120.0
C7 C8 H8A 120.0
C8 C9 C10 120.0
C8 C9 H9A 120.0
C10 C9 H9A 120.0
C11 C10 C9 120.0
C11 C10 H10A 120.0
C9 C10 H10A 120.0
C10 C11 C12 120.0
C10 C11 H11A 120.0
C12 C11 H11A 120.0
C11 C12 C7 120.0
C11 C12 H12A 120.0
C7 C12 H12A 120.0
C14 C13 C18 120.0
C14 C13 C4 119.8(3)
C18 C13 C4 120.1(3)
C13 C14 C15 120.0
C13 C14 H14A 120.0
C15 C14 H14A 120.0
C16 C15 C14 120.0
C16 C15 H15A 120.0
C14 C15 H15A 120.0
C15 C16 C17 120.0
C15 C16 H16A 120.0
C17 C16 H16A 120.0
C16 C17 C18 120.0
C16 C17 H17A 120.0
C18 C17 H17A 120.0
C17 C18 C13 120.0
C17 C18 H18A 120.0
C13 C18 H18A 120.0
C20 C19 C24 120.0
C20 C19 C5 120.8(3)
C24 C19 C5 119.2(3)
C19 C20 C21 120.0
C19 C20 H20A 120.0
C21 C20 H20A 120.0
C22 C21 C20 120.0
C22 C21 H21A 120.0
C20 C21 H21A 120.0
C23 C22 C21 120.0
C23 C22 H22A 120.0
C21 C22 H22A 120.0
C24 C23 C22 120.0
C24 C23 H23A 120.0
C22 C23 H23A 120.0
C23 C24 C19 120.0
C23 C24 H24A 120.0
C19 C24 H24A 120.0
C26 C25 C30 120.0
C26 C25 C6 119.9(3)
C30 C25 C6 120.1(3)
C27 C26 C25 120.0
C27 C26 H26A 120.0
C25 C26 H26A 120.0
C26 C27 C28 120.0
C26 C27 H27A 120.0
C28 C27 H27A 120.0
C29 C28 C27 120.0
C29 C28 H28A 120.0
C27 C28 H28A 120.0
C30 C29 C28 120.0
C30 C29 H29A 120.0
C28 C29 H29A 120.0
C29 C30 C25 120.0
C29 C30 H30A 120.0
C25 C30 H30A 120.0
Cl3 C1S Cl4 111.0(5)
Cl3 C1S Cl2 112.3(5)
Cl4 C1S Cl2 108.5(5)
Cl3 C1S H1SA 108.3
Cl4 C1S H1SA 108.3
Cl2 C1S H1SA 108.3
Cl6 C2S Cl5 112.0(5)
Cl6 C2S Cl7 112.0(5)
Cl5 C2S Cl7 108.0(5)
Cl6 C2S H2SA 108.2
Cl5 C2S H2SA 108.2
Cl7 C2S H2SA 108.2

loop_
_geom_bond_atom_site_label_1
_geom_bond_atom_site_label_2
_geom_bond_distance
Co1 N5 1.886(5)
Co1 N4 1.897(5)
Co1 N6 1.903(5)
Co1 N3 1.920(5)
Co1 N1 2.107(6)
Co1 N2 2.145(6)
N1 C1 1.289(9)
N1 O1 1.361(7)
N2 C2 1.276(9)
N2 O2 1.360(7)
N3 C3 1.292(8)
N3 O3 1.368(6)
N4 C4 1.303(8)
N4 O4 1.365(6)
N5 C5 1.307(7)
N5 O5 1.359(6)
N6 C6 1.302(7)
N6 O6 1.370(6)
O1 B1 1.493(9)
O2 B2 1.482(9)
O3 B1 1.484(8)
O4 B2 1.488(8)
O5 B1 1.481(8)
O6 B2 1.482(8)
F1 B1 1.354(8)
F2 B2 1.353(8)
C1 C2 1.452(10)
C1 H1A 0.9500
C2 Cl1 1.733(7)
C3 C4 1.476(9)
C3 C7 1.477(7)
C4 C13 1.486(6)
C5 C6 1.448(8)
C5 C19 1.482(6)
C6 C25 1.478(6)
C7 C8 1.3900
C7 C12 1.3900
C8 C9 1.3900
C8 H8A 0.9500
C9 C10 1.3900
C9 H9A 0.9500
C10 C11 1.3900
C10 H10A 0.9500
C11 C12 1.3900
C11 H11A 0.9500
C12 H12A 0.9500
C13 C14 1.3900
C13 C18 1.3900
C14 C15 1.3900
C14 H14A 0.9500
C15 C16 1.3900
C15 H15A 0.9500
C16 C17 1.3900
C16 H16A 0.9500
C17 C18 1.3900
C17 H17A 0.9500
C18 H18A 0.9500
C19 C20 1.3900
C19 C24 1.3900
C20 C21 1.3900
C20 H20A 0.9500
C21 C22 1.3900
C21 H21A 0.9500
C22 C23 1.3900
C22 H22A 0.9500
C23 C24 1.3900
C23 H23A 0.9500
C24 H24A 0.9500
C25 C26 1.3900
C25 C30 1.3900
C26 C27 1.3900
C26 H26A 0.9500
C27 C28 1.3900
C27 H27A 0.9500
C28 C29 1.3900
C28 H28A 0.9500
C29 C30 1.3900
C29 H29A 0.9500
C30 H30A 0.9500
C1S Cl3 1.729(9)
C1S Cl4 1.767(9)
C1S Cl2 1.768(8)
C1S H1SA 1.0000
C2S Cl6 1.699(10)
C2S Cl5 1.739(9)
C2S Cl7 1.757(9)
C2S H2SA 1.0000

loop_
_geom_torsion_atom_site_label_1
_geom_torsion_atom_site_label_2
_geom_torsion_atom_site_label_3
_geom_torsion_atom_site_label_4
_geom_torsion
N5 Co1 N1 C1 -124.9(6)
N4 Co1 N1 C1 70.4(6)
N6 Co1 N1 C1 -58.3(7)
N3 Co1 N1 C1 143.2(6)
N2 Co1 N1 C1 -0.4(5)
N5 Co1 N1 O1 46.7(4)
N4 Co1 N1 O1 -118.1(4)
N6 Co1 N1 O1 113.2(5)
N3 Co1 N1 O1 -45.2(4)
N2 Co1 N1 O1 171.1(5)
N5 Co1 N2 C2 77.5(6)
N4 Co1 N2 C2 -117.9(6)
N6 Co1 N2 C2 150.3(6)
N3 Co1 N2 C2 -52.8(7)
N1 Co1 N2 C2 5.8(5)
N5 Co1 N2 O2 -117.0(4)
N4 Co1 N2 O2 47.6(4)
N6 Co1 N2 O2 -44.2(4)
N3 Co1 N2 O2 112.7(5)
N1 Co1 N2 O2 171.3(5)
N5 Co1 N3 C3 157.0(5)
N4 Co1 N3 C3 2.1(5)
N6 Co1 N3 C3 81.5(5)
N1 Co1 N3 C3 -119.7(5)
N2 Co1 N3 C3 -64.1(6)
N5 Co1 N3 O3 -31.7(4)
N4 Co1 N3 O3 173.4(5)
N6 Co1 N3 O3 -107.2(5)
N1 Co1 N3 O3 51.5(4)
N2 Co1 N3 O3 107.1(5)
N5 Co1 N4 C4 -69.5(7)
N6 Co1 N4 C4 -136.9(5)
N3 Co1 N4 C4 0.4(5)
N1 Co1 N4 C4 75.1(5)
N2 Co1 N4 C4 141.0(5)
N5 Co1 N4 O4 104.0(6)
N6 Co1 N4 O4 36.6(5)
N3 Co1 N4 O4 174.0(5)
N1 Co1 N4 O4 -111.4(4)
N2 Co1 N4 O4 -45.5(5)
N4 Co1 N5 C5 -66.8(7)
N6 Co1 N5 C5 3.2(5)
N3 Co1 N5 C5 -134.1(5)
N1 Co1 N5 C5 143.8(5)
N2 Co1 N5 C5 77.6(5)
N4 Co1 N5 O5 104.1(6)
N6 Co1 N5 O5 174.1(5)
N3 Co1 N5 O5 36.9(5)
N1 Co1 N5 O5 -45.3(5)
N2 Co1 N5 O5 -111.5(5)
N5 Co1 N6 C6 -0.3(5)
N4 Co1 N6 C6 154.6(5)
N3 Co1 N6 C6 79.8(6)
N1 Co1 N6 C6 -68.3(6)
N2 Co1 N6 C6 -123.3(5)
N5 Co1 N6 O6 172.0(5)
N4 Co1 N6 O6 -33.1(5)
N3 Co1 N6 O6 -107.9(5)
N1 Co1 N6 O6 104.0(5)
N2 Co1 N6 O6 49.0(4)
C1 N1 O1 B1 169.9(6)
Co1 N1 O1 B1 -1.7(6)
C2 N2 O2 B2 163.1(6)
Co1 N2 O2 B2 -2.1(6)
C3 N3 O3 B1 160.2(5)
Co1 N3 O3 B1 -11.1(6)
C4 N4 O4 B2 176.2(5)
Co1 N4 O4 B2 2.6(7)
C5 N5 O5 B1 172.6(6)
Co1 N5 O5 B1 1.7(7)
C6 N6 O6 B2 162.9(5)
Co1 N6 O6 B2 -9.4(7)
N5 O5 B1 F1 -177.0(5)
N5 O5 B1 O3 -59.5(7)
N5 O5 B1 O1 65.6(7)
N3 O3 B1 F1 -178.2(5)
N3 O3 B1 O5 63.9(7)
N3 O3 B1 O1 -60.2(6)
N1 O1 B1 F1 -178.4(5)
N1 O1 B1 O5 -60.9(6)
N1 O1 B1 O3 63.9(6)
N2 O2 B2 F2 -178.4(5)
N2 O2 B2 O6 63.9(6)
N2 O2 B2 O4 -61.3(6)
N6 O6 B2 F2 179.3(5)
N6 O6 B2 O2 -62.3(6)
N6 O6 B2 O4 62.8(7)
N4 O4 B2 F2 -175.7(5)
N4 O4 B2 O2 66.7(6)
N4 O4 B2 O6 -59.5(7)
O1 N1 C1 C2 -176.1(6)
Co1 N1 C1 C2 -4.3(9)
O2 N2 C2 C1 -176.0(6)
Co1 N2 C2 C1 -9.9(9)
O2 N2 C2 Cl1 -0.2(9)
Co1 N2 C2 Cl1 165.8(4)
N1 C1 C2 N2 9.3(10)
N1 C1 C2 Cl1 -166.4(6)
O3 N3 C3 C4 -175.6(5)
Co1 N3 C3 C4 -3.9(7)
O3 N3 C3 C7 3.1(9)
Co1 N3 C3 C7 174.8(4)
O4 N4 C4 C3 -176.3(5)
Co1 N4 C4 C3 -2.5(7)
O4 N4 C4 C13 3.7(8)
Co1 N4 C4 C13 177.5(4)
N3 C3 C4 N4 4.0(7)
C7 C3 C4 N4 -174.7(5)
N3 C3 C4 C13 -176.0(5)
C7 C3 C4 C13 5.3(9)
O5 N5 C5 C6 -176.5(5)
Co1 N5 C5 C6 -5.1(7)
O5 N5 C5 C19 1.1(8)
Co1 N5 C5 C19 172.5(4)
O6 N6 C6 C5 -175.0(5)
Co1 N6 C6 C5 -2.2(7)
O6 N6 C6 C25 4.6(8)
Co1 N6 C6 C25 177.3(4)
N5 C5 C6 N6 4.6(8)
C19 C5 C6 N6 -173.1(5)
N5 C5 C6 C25 -174.9(5)
C19 C5 C6 C25 7.4(9)
N3 C3 C7 C8 64.2(7)
C4 C3 C7 C8 -117.2(5)
N3 C3 C7 C12 -118.1(6)
C4 C3 C7 C12 60.4(7)
C12 C7 C8 C9 0.0
C3 C7 C8 C9 177.7(5)
C7 C8 C9 C10 0.0
C8 C9 C10 C11 0.0
C9 C10 C11 C12 0.0
C10 C11 C12 C7 0.0
C8 C7 C12 C11 0.0
C3 C7 C12 C11 -177.7(5)
N4 C4 C13 C14 -139.1(5)
C3 C4 C13 C14 40.8(7)
N4 C4 C13 C18 43.7(7)
C3 C4 C13 C18 -136.3(5)
C18 C13 C14 C15 0.0
C4 C13 C14 C15 -177.1(4)
C13 C14 C15 C16 0.0
C14 C15 C16 C17 0.0
C15 C16 C17 C18 0.0
C16 C17 C18 C13 0.0
C14 C13 C18 C17 0.0
C4 C13 C18 C17 177.1(4)
N5 C5 C19 C20 51.8(7)
C6 C5 C19 C20 -130.8(5)
N5 C5 C19 C24 -128.0(5)
C6 C5 C19 C24 49.4(7)
C24 C19 C20 C21 0.0
C5 C19 C20 C21 -179.8(4)
C19 C20 C21 C22 0.0
C20 C21 C22 C23 0.0
C21 C22 C23 C24 0.0
C22 C23 C24 C19 0.0
C20 C19 C24 C23 0.0
C5 C19 C24 C23 179.8(4)
N6 C6 C25 C26 -132.5(5)
C5 C6 C25 C26 47.0(7)
N6 C6 C25 C30 48.5(7)
C5 C6 C25 C30 -132.0(5)
C30 C25 C26 C27 0.0
C6 C25 C26 C27 -179.0(4)
C25 C26 C27 C28 0.0
C26 C27 C28 C29 0.0
C27 C28 C29 C30 0.0
C28 C29 C30 C25 0.0
C26 C25 C30 C29 0.0
C6 C25 C30 C29 179.0(4)
